data_7719700
loop_
_publ_author_name
'Ibbott, Alexandra R.'
'Horton, Peter N.'
'Coles, Simon J.'
'Pope, Simon J. A.'

_publ_section_title
;
 Combined colourimetric and turn-on luminescence from a redox-switchable
 2-aza-anthraquinone bridged dimetallic assembly.
;
_journal_issue 43
_journal_name_full 'Dalton transactions (Cambridge, England : 2003)'
_journal_page_first 15986
_journal_page_last 15990
_journal_paper_doi 10.1039/d5dt02287h
_journal_volume 54
_journal_year 2025
_chemical_formula_moiety '0.5(C H Cl3), C37 H21 N7 O2, 0.5[C6H14O], 0.5[CHCl3]'
_chemical_formula_sum 'C41 H29 Cl3 N7 O2.5'
_chemical_formula_weight 766.06
_space_group_crystal_system triclinic
_space_group_IT_number 2
_space_group_name_Hall '-P 1'
_space_group_name_H-M_alt 'P -1'
_atom_sites_solution_hydrogens geom
_atom_sites_solution_primary dual
_audit_creation_date 2023-06-01
_audit_creation_method
;
Olex2 1.5-alpha
(compiled 2023.03.06 svn.rbb2c1857 for OlexSys, GUI svn.r6748)
;
_audit_update_record
;
2023-07-12 deposited with the CCDC.	2025-10-21 downloaded from the CCDC.
;
_cell_angle_alpha 85.6670(10)
_cell_angle_beta 89.0710(10)
_cell_angle_gamma 88.3140(10)
_cell_formula_units_Z 4
_cell_length_a 14.0892(3)
_cell_length_b 14.5170(2)
_cell_length_c 16.7295(3)
_cell_measurement_reflns_used 23561
_cell_measurement_temperature 100(2)
_cell_measurement_theta_max 75.4330
_cell_measurement_theta_min 7.7600
_cell_volume 3410.14(11)
_computing_cell_refinement 'CrysAlisPro 1.171.42.90a (Rigaku OD, 2023)'
_computing_data_collection 'CrysAlisPro 1.171.42.90a (Rigaku OD, 2023)'
_computing_data_reduction 'CrysAlisPro 1.171.42.90a (Rigaku OD, 2023)'
_computing_molecular_graphics 'Olex2 1.5-alpha (Dolomanov et al., 2009)'
_computing_publication_material 'Olex2 1.5-alpha (Dolomanov et al., 2009)'
_computing_structure_refinement 'SHELXL 2018/3 (Sheldrick, 2015)'
_computing_structure_solution 'SHELXT  (Sheldrick, 2015)'
_diffrn_ambient_environment N~2~
_diffrn_ambient_temperature 100(2)
_diffrn_detector 'hybrid pixel array detector'
_diffrn_detector_area_resol_mean 10.0000
_diffrn_detector_dtime 0.000
_diffrn_detector_type 'Rigaku, HyPix 6000HE'
_diffrn_measured_fraction_theta_full 0.995
_diffrn_measured_fraction_theta_max 0.952
_diffrn_measurement_details
;
List of Runs (angles in degrees, time in seconds):

  # Type    Start    End  Width  t~exp~   \w     \q     \k     \f   Frames
#--------------------------------------------------------------------------
  1  \w    -68.00  11.00   0.50    6.00    --  -45.30  84.00 -57.00  158
  2  \w    -17.00  69.00   0.50    6.00    --   45.30 -84.00-177.00  172
  3  \w    -92.00 -23.00   0.50   30.00    --  -97.00  84.00 -57.00  138
  4  \w     37.00  84.00   0.50   30.00    --  109.75 -84.00-177.00   94
  5  \w     99.00 175.00   0.50   30.00    --  109.75  84.00 -57.00  152
  6  \w    -23.00  30.00   0.50    6.00    --  -45.30  38.00 -30.00  106
  7  \w    -62.00 -32.00   0.50    6.00    --  -45.30 -61.00  43.69   60
  8  \w    -62.00 -33.00   0.50    6.00    --  -45.30 -60.00  71.23   58
  9  \w   -119.00 -37.00   0.50    6.00    --  -45.30 -46.00 168.57  164
 10  \w    -62.00 -35.00   0.50    6.00    --  -45.30 -55.00 -94.57   54
 11  \w    -62.00 -34.00   0.50    6.00    --  -45.30 -58.00  -5.38   56
 12  \w    -30.00  15.00   0.50    6.00    --   45.30 -38.00-150.00   90
 13  \w    -30.00  15.00   0.50    6.00    --   45.30 -38.00 -60.00   90
 14  \w    -30.00  15.00   0.50    6.00    --   45.30 -38.00-180.00   90
 15  \w    -30.00  15.00   0.50    6.00    --   45.30 -38.00-120.00   90
 16  \w    -30.00  15.00   0.50    6.00    --   45.30 -38.00  90.00   90
 17  \w    -92.00 -23.00   0.50   30.00    --  -97.00  94.00 -38.72  138
 18  \w    -93.00 -25.00   0.50   30.00    --  -97.00 104.00 -51.18  136
 19  \w    -55.00 -23.00   0.50   30.00    --  -97.00  61.00 -60.00   64
 20  \w    -92.00 -25.00   0.50   30.00    --  -97.00  98.00 -64.77  134
 21  \w    -93.00 -25.00   0.50   30.00    --  -97.00  97.00 105.86  136
 22  \w    -92.00 -25.00   0.50   30.00    --  -97.00  99.00-128.68  134
 23  \w    -98.00 -27.00   0.50   30.00    --  -97.00 116.00  32.33  142
 24  \w    -97.00 -27.00   0.50   30.00    --  -97.00 114.00 103.10  140
 25  \w   -140.00 -90.00   0.50   30.00    --  -97.00 -15.00   0.00  100
 26  \w    -92.00 -25.00   0.50   30.00    --  -97.00  99.00   5.12  134
 27  \w    -93.00 -25.00   0.50   30.00    --  -97.00  97.00 150.59  136
 28  \w    -92.00 -25.00   0.50   30.00    --  -97.00  96.00 169.20  134
 29  \w   -170.00-106.00   0.50   30.00    --  -97.00 -77.00 150.00  128
 30  \w    -98.00 -27.00   0.50   30.00    --  -97.00 116.00-170.00  142
 31  \w    -92.00 -23.00   0.50   30.00    --  -97.00  95.00  21.24  138
 32  \w    -93.00 -25.00   0.50   30.00    --  -97.00  97.00  42.56  136
 33  \w   -167.00-107.00   0.50   30.00    --  -97.00 -84.00-177.00  120
 34  \w   -166.00-114.00   0.50   30.00    --  -97.00 -77.00 -60.00  104
 35  \w   -140.00-115.00   0.50   30.00    --  -97.00 -15.00  90.00   50
 36  \w    -92.00 -63.00   0.50   30.00    --  -97.00  95.00-144.97   58
 37  \w     37.00  91.00   0.50   30.00    --  109.75 -95.00   0.00  108
 38  \w     48.00  91.00   0.50   30.00    --  109.75 -95.00 120.00   86
 39  \w    105.00 162.00   0.50   30.00    --  109.75  30.00-150.00  114
 40  \w     49.00  91.00   0.50   30.00    --  109.75 -95.00  60.00   84
 41  \w    106.00 131.00   0.50   30.00    --  109.75  15.00 -60.00   50
 42  \w    105.00 131.00   0.50   30.00    --  109.75  15.00-180.00   52
 43  \w    104.00 130.00   0.50   30.00    --  109.75  15.00-150.00   52
 44  \w     37.00  62.00   0.50   30.00    --  109.75 -77.00   0.00   50
 45  \w    104.00 130.00   0.50   30.00    --  109.75  15.00-120.00   52
 46  \w    104.00 132.00   0.50   30.00    --  109.75  15.00   0.00   56
 47  \w     38.00  81.00   0.50   30.00    --  109.75 -95.00  30.00   86
 48  \w     38.00  70.00   0.50   30.00    --  109.75 -77.00 150.00   64
 49  \w     38.00  80.00   0.50   30.00    --  109.75 -95.00-150.00   84
 50  \w    106.00 131.00   0.50   30.00    --  109.75  15.00 120.00   50
 51  \w    105.00 131.00   0.50   30.00    --  109.75  15.00  30.00   52
 52  \w    104.00 129.00   0.50   30.00    --  109.75  15.00  90.00   50
 53  \w    104.00 132.00   0.50   30.00    --  109.75  15.00 -30.00   56
 54  \w     38.00  71.00   0.50   30.00    --  109.75 -77.00-120.00   66
 55  \w    106.00 132.00   0.50   30.00    --  109.75  15.00 150.00   52
 56  \w     37.00  93.00   0.50   30.00    --  109.75 -95.00 -90.00  112
 57  \w    107.00 162.00   0.50   30.00    --  109.75  30.00-120.00  110
 58  \w     37.00  86.00   0.50   30.00    --  109.75 -95.00  90.00   98
 59  \w     37.00  62.00   0.50   30.00    --  109.75 -77.00  90.00   50
 60  \w     37.00  62.00   0.50   30.00    --  109.75 -84.00-177.00   50
 61  \w    -62.00 -34.00   0.50    6.00    --  -45.30 -58.00 -50.75   56
 62  \w    -62.00 -33.00   0.50    6.00    --  -45.30 -59.00-120.46   58
 63  \w    -62.00 -34.00   0.50    6.00    --  -45.30 -58.00 104.21   56
 64  \w    -62.00 -32.00   0.50    6.00    --  -45.30 -61.00 153.52   60
 65  \w    -62.00 -35.00   0.50    6.00    --  -45.30 -55.00-162.97   54
 66  \w    -62.00 -33.00   0.50    6.00    --  -45.30 -60.00  21.78   58
 67  \w    -62.00 -33.00   0.50    6.00    --  -45.30 -60.00-171.20   58
 68  \w   -122.00 -39.00   0.50    6.00    --  -45.30 -19.00 -30.00  166
 69  \w   -122.00 -39.00   0.50    6.00    --  -45.30 -19.00-150.00  166
 70  \w    -62.00 -35.00   0.50    6.00    --  -45.30 -55.00  87.76   54
 71  \w    -62.00 -33.00   0.50    6.00    --  -45.30 -59.00 142.44   58
 72  \w   -118.00 -35.00   0.50    6.00    --  -45.30 -53.00 -74.38  166
 73  \w    104.00 129.00   0.50   30.00    --  109.75  15.00  60.00   50
;
_diffrn_measurement_device 'four-circle diffractometer'
_diffrn_measurement_device_details 'Rigaku, UG2 \k goniometer'
_diffrn_measurement_device_type
'Rigaku 007HF diffractometer with HF Varimax confocal mirrors, an UG2 goniometer and HyPix 6000HE detector'
_diffrn_measurement_method 'profile data from \w-scans'
_diffrn_measurement_specimen_support 'MiTeGen loops'
_diffrn_orient_matrix_type 'CrysAlisPro convention (1999,Acta A55,543-557)'
_diffrn_orient_matrix_UB_11 0.0959641000
_diffrn_orient_matrix_UB_12 -0.0280572000
_diffrn_orient_matrix_UB_13 -0.0378320000
_diffrn_orient_matrix_UB_21 -0.0521916000
_diffrn_orient_matrix_UB_22 -0.0341992000
_diffrn_orient_matrix_UB_23 -0.0718732000
_diffrn_orient_matrix_UB_31 0.0059699000
_diffrn_orient_matrix_UB_32 0.0968434000
_diffrn_orient_matrix_UB_33 -0.0439693000
_diffrn_radiation_collimation 'HF Varimax focusing mirrors'
_diffrn_radiation_monochromator mirror
_diffrn_radiation_probe x-ray
_diffrn_radiation_type 'Cu K\a'
_diffrn_radiation_wavelength 1.54178
_diffrn_radiation_xray_symbol K-L~3~
_diffrn_reflns_av_unetI/netI 0.0329
_diffrn_reflns_Laue_measured_fraction_full 0.995
_diffrn_reflns_Laue_measured_fraction_max 0.952
_diffrn_reflns_limit_h_max 17
_diffrn_reflns_limit_h_min -17
_diffrn_reflns_limit_k_max 17
_diffrn_reflns_limit_k_min -17
_diffrn_reflns_limit_l_max 21
_diffrn_reflns_limit_l_min -21
_diffrn_reflns_number 27741
_diffrn_reflns_point_group_measured_fraction_full 0.995
_diffrn_reflns_point_group_measured_fraction_max 0.952
_diffrn_reflns_theta_full 67.679
_diffrn_reflns_theta_max 77.151
_diffrn_reflns_theta_min 2.649
_diffrn_source 'Rotating anode'
_diffrn_source_current 30.0
_diffrn_source_power 1.2
_diffrn_source_target Cu
_diffrn_source_type 'Rigaku 007 HF'
_diffrn_source_voltage 40.0
_exptl_absorpt_coefficient_mu 2.862
_exptl_absorpt_correction_T_max 1.00000
_exptl_absorpt_correction_T_min 0.83265
_exptl_absorpt_correction_type multi-scan
_exptl_absorpt_process_details
;
CrysAlisPro 1.171.42.90a (Rigaku Oxford Diffraction, 2023)
Empirical absorption correction using spherical harmonics,
implemented in SCALE3 ABSPACK scaling algorithm.
;
_exptl_crystal_colour 'dark blue'
_exptl_crystal_colour_modifier dark
_exptl_crystal_colour_primary blue
_exptl_crystal_density_diffrn 1.492
_exptl_crystal_description block
_exptl_crystal_F_000 1580
_exptl_crystal_recrystallization_method
'The material was recrystallised from a mixture of diisopropyl ether and chloroform'
_exptl_crystal_size_max 0.06
_exptl_crystal_size_mid 0.06
_exptl_crystal_size_min 0.04
_refine_diff_density_max 0.785
_refine_diff_density_min -0.877
_refine_diff_density_rms 0.111
_refine_ls_extinction_method none
_refine_ls_goodness_of_fit_ref 1.026
_refine_ls_hydrogen_treatment constr
_refine_ls_matrix_type full
_refine_ls_number_parameters 1033
_refine_ls_number_reflns 27741
_refine_ls_number_restraints 403
_refine_ls_restrained_S_all 1.032
_refine_ls_R_factor_all 0.1070
_refine_ls_R_factor_gt 0.0863
_refine_ls_shift/su_max 0.000
_refine_ls_shift/su_mean 0.000
_refine_ls_structure_factor_coef Fsqd
_refine_ls_weighting_details 'w=1/[\s^2^(Fo^2^)+(0.1504P)^2^+3.2637P] where P=(Fo^2^+2Fc^2^)/3'
_refine_ls_weighting_scheme calc
_refine_ls_wR_factor_gt 0.2440
_refine_ls_wR_factor_ref 0.2583
_reflns_Friedel_coverage 0.000
_reflns_number_gt 21048
_reflns_number_total 27741
_reflns_threshold_expression 'I > 2\s(I)'
_twin_special_details
;
Component 2 rotated by 178.3110\% 
around [1.00 0.00 0.00] (reciprocal) or [1.00 -0.02 -0.01] (direct)
;
_cod_data_source_file d5dt02287h2.cif
_cod_data_source_block L1
_cod_depositor_comments 'Adding full bibliography for 7719700--7719701.cif.'
_cod_original_formula_sum 'C41 H29 Cl3 N7 O2.50'
_cod_database_code 7719700
_shelx_shelxl_version_number 2018/3
_chemical_oxdiff_formula 'C37 H21 N7 O2 CHCl3'
_chemical_oxdiff_usercomment Al-phen
_shelx_space_group_comment
;
The symmetry employed for this shelxl refinement is uniquely defined
by the following loop, which should always be used as a source of
symmetry information in preference to the above space-group names.
They are only intended as comments.
;
_shelx_estimated_absorpt_t_max 0.894
_shelx_estimated_absorpt_t_min 0.847
_olex2_refinement_description
;
1. Twinned data refinement
 Scales: 0.6271(11)
 0.3729(11)
2. Fixed Uiso
 At 1.2 times of:
  All C(H) groups, All N(H) groups
 At 1.5 times of:
  All C(H,H,H) groups
3. Restrained distances
 C206-C203
 -2.8 with sigma of 0.02
 C106-C104 \\sim C203-C201
 with sigma of 0.02
 O101-C104 \\sim O201-C201
 with sigma of 0.02
 O101-C101 \\sim O201-C204
 with sigma of 0.02
 C104-C105 \\sim C201-C202
 with sigma of 0.02
 C102-C101 \\sim C205-C204
 with sigma of 0.02
 C101-C103 \\sim C204-C206
 with sigma of 0.02
 C106-O101 \\sim C203-O201
 with sigma of 0.04
 C106-C105 \\sim C203-C202
 with sigma of 0.04
 O101-C102 \\sim O201-C205
 with sigma of 0.04
 O101-C105 \\sim O201-C202
 with sigma of 0.04
 O101-C103 \\sim O201-C206
 with sigma of 0.04
 C104-C101 \\sim C201-C204
 with sigma of 0.04
 C102-C103 \\sim C205-C206
 with sigma of 0.04
 Cl96-C94 \\sim Cl95-C94 \\sim Cl94-C94
 with sigma of 0.02
4. Uiso/Uaniso restraints and constraints
O201 \\sim C205 \\sim C204 \\sim C206 \\sim C201 \\sim C203 \\sim C202 \\sim
Cl91 \\sim C91 \\sim Cl92 \\sim Cl93 \\sim O101 \\sim C106 \\sim C104 \\sim
C105 \\sim C101 \\sim C102 \\sim C103 \\sim Cl95 \\sim Cl94 \\sim C94 \\sim
Cl96: within 2A with sigma of 0.01 and sigma for terminal atoms of 0.02 within
2A
Uanis(C204) = Uanis(C205) = Uanis(O201) = Uanis(C206) = Uanis(C201) =
Uanis(C203) = Uanis(C202)
5. Rigid body (RIGU) restrains
 C201, C205, C204, O201, C206, C203, C202, Cl91, C91, Cl92, Cl93, Cl94, C94,
 Cl95, Cl96, C101, C106, C104, O101, C105, C102, C103
 with sigma for 1-2 distances of 0.0005 and sigma for 1-3 distances of 0.0005
6. Others
 Sof(Cl94)=Sof(Cl95)=Sof(Cl96)=Sof(C94)=Sof(H94)=Sof(C205)=Sof(H20A)=Sof(H20B)=
 Sof(H20C)=Sof(C203)=Sof(H20D)=Sof(H20E)=Sof(H20F)=Sof(C201)=Sof(H201)=
 Sof(O201)=Sof(C202)=Sof(H20G)=Sof(H20H)=Sof(H20I)=Sof(C204)=Sof(H204)=
 Sof(C206)=Sof(H20J)=Sof(H20K)=Sof(H20L)=1-FVAR(1)
 Sof(Cl91)=Sof(Cl92)=Sof(Cl93)=Sof(C91)=Sof(H91)=Sof(C106)=Sof(H10A)=Sof(H10B)=
 Sof(H10C)=Sof(O101)=Sof(C104)=Sof(H104)=Sof(C102)=Sof(H10D)=Sof(H10E)=
 Sof(H10F)=Sof(C101)=Sof(H101)=Sof(C105)=Sof(H10G)=Sof(H10H)=Sof(H10I)=
 Sof(C103)=Sof(H10J)=Sof(H10K)=Sof(H10L)=FVAR(1)
7.a Ternary CH refined with riding coordinates:
 C81(H81), C91(H91), C104(H104), C101(H101), C94(H94), C201(H201), C204(H204)
7.b Me refined with riding coordinates:
 C205(H20A,H20B,H20C), C203(H20D,H20E,H20F), C202(H20G,H20H,H20I), C206(H20J,
 H20K,H20L)
7.c Aromatic/amide H refined with riding coordinates:
 N1(H1), N2(H2), C1(H1A), C2(H2A), C7(H7), C8(H8), C13(H13), C16(H16),
 C17(H17), C18(H18), C21(H21), C22(H22), C23(H23), C25(H25), C28(H28), C29(H29),
  C30(H30), C33(H33), C34(H34), C35(H35), C37(H37), N41(H41), N42(H42),
 C41(H41A), C42(H42A), C47(H47), C48(H48), C53(H53), C56(H56), C57(H57),
 C58(H58), C61(H61), C62(H62), C63(H63), C65(H65), C68(H68), C69(H69), C70(H70),
  C73(H73), C74(H74), C75(H75), C77(H77)
7.d Idealised Me refined as rotating group:
 C106(H10A,H10B,H10C), C102(H10D,H10E,H10F), C105(H10G,H10H,H10I), C103(H10J,
 H10K,H10L)
;
_olex2_diffrn_ambient_temperature_device 'Oxford Cryosystems'
_olex2_exptl_crystal_mounting_method 'The crystal was mounted on a MITIGEN holder in oil'
_olex2_submission_original_sample_id AI-phen
_olex2_submission_special_instructions 'No special instructions were received'
_oxdiff_exptl_absorpt_empirical_details
;
Empirical correction (ABSPACK) includes:
- Absorption correction using spherical harmonics
- Frame scaling
- Detector area scaling
;
_oxdiff_exptl_absorpt_empirical_full_max 2.835
_oxdiff_exptl_absorpt_empirical_full_min 0.531
_oxdiff_twin_integration_method simultaneous
_oxdiff_twin_items 2

loop_
_space_group_symop_operation_xyz
'x, y, z'
'-x, -y, -z'

loop_
_atom_site_label
_atom_site_type_symbol
_atom_site_fract_x
_atom_site_fract_y
_atom_site_fract_z
_atom_site_U_iso_or_equiv
_atom_site_adp_type
_atom_site_occupancy
_atom_site_site_symmetry_order
_atom_site_calc_flag
_atom_site_refinement_flags_posn
_atom_site_refinement_flags_adp
_atom_site_refinement_flags_occupancy
_atom_site_disorder_assembly
_atom_site_disorder_group
Cl81 Cl 0.54511(11) 0.70421(8) 0.70412(7) 0.0488(3) Uani 1 1 d . . . . .
Cl82 Cl 0.65341(9) 0.59789(8) 0.59424(7) 0.0440(3) Uani 1 1 d . . . . .
Cl83 Cl 0.73798(12) 0.75379(9) 0.66005(10) 0.0606(4) Uani 1 1 d . . . . .
C81 C 0.6319(4) 0.7089(3) 0.6267(3) 0.0380(10) Uani 1 1 d . . . . .
H81 H 0.607419 0.750276 0.580625 0.046 Uiso 1 1 calc R U . . .
Cl91 Cl 0.96335(14) 1.19343(12) 0.69694(9) 0.0525(4) Uani 0.838(3) 1 d . U P A 1
Cl92 Cl 0.93010(18) 1.03450(12) 0.60503(11) 0.0683(6) Uani 0.838(3) 1 d . U P A 1
Cl93 Cl 1.11878(18) 1.10132(17) 0.61888(18) 0.0899(8) Uani 0.838(3) 1 d . U P A 1
C91 C 0.9987(5) 1.1338(4) 0.6111(4) 0.0502(15) Uani 0.838(3) 1 d . U P A 1
H91 H 0.989256 1.175966 0.561607 0.060 Uiso 0.838(3) 1 calc R U P A 1
O1 O 0.5782(2) 1.17817(17) 0.90229(16) 0.0281(6) Uani 1 1 d . . . . .
O2 O 0.6512(2) 0.87638(18) 1.10278(16) 0.0275(6) Uani 1 1 d . . . . .
N1 N 0.5436(3) 1.0793(2) 0.78560(19) 0.0289(7) Uani 1 1 d . . . . .
H1 H 0.533251 1.131796 0.807738 0.035 Uiso 1 1 calc R U . . .
N2 N 0.6187(2) 0.7669(2) 0.9931(2) 0.0253(7) Uani 1 1 d . . . . .
H2 H 0.625609 0.776375 1.044026 0.030 Uiso 1 1 calc R U . . .
N3 N 0.6941(3) 1.1325(2) 1.1836(2) 0.0306(7) Uani 1 1 d . . . . .
N4 N 0.3906(4) 1.2153(3) 0.5455(2) 0.0515(12) Uani 1 1 d . . . . .
N5 N 0.5267(3) 1.1380(2) 0.4513(2) 0.0334(8) Uani 1 1 d . . . . .
N6 N 0.6008(3) 0.4430(2) 1.0839(2) 0.0335(8) Uani 1 1 d . . . . .
N7 N 0.6561(3) 0.3935(2) 0.9352(2) 0.0303(7) Uani 1 1 d . . . . .
C1 C 0.6764(3) 1.2080(3) 1.1326(2) 0.0282(8) Uani 1 1 d . . . . .
H1A H 0.685355 1.267346 1.151183 0.034 Uiso 1 1 calc R U . . .
C2 C 0.6460(3) 1.2027(3) 1.0548(2) 0.0256(8) Uani 1 1 d . . . . .
H2A H 0.633719 1.257393 1.021319 0.031 Uiso 1 1 calc R U . . .
C3 C 0.6337(3) 1.1166(2) 1.0265(2) 0.0221(7) Uani 1 1 d . . . . .
C4 C 0.5988(3) 1.1069(3) 0.9447(2) 0.0241(8) Uani 1 1 d . . . . .
C5 C 0.5907(3) 1.0144(2) 0.9171(2) 0.0222(7) Uani 1 1 d . . . . .
C6 C 0.5637(3) 1.0037(3) 0.8371(2) 0.0243(8) Uani 1 1 d . . . . .
C7 C 0.5510(3) 0.9135(3) 0.8130(2) 0.0254(8) Uani 1 1 d . . . . .
H7 H 0.531069 0.905921 0.759974 0.030 Uiso 1 1 calc R U . . .
C8 C 0.5667(3) 0.8375(3) 0.8644(2) 0.0247(8) Uani 1 1 d . . . . .
H8 H 0.554630 0.778110 0.847097 0.030 Uiso 1 1 calc R U . . .
C9 C 0.6005(3) 0.8446(2) 0.9427(2) 0.0224(7) Uani 1 1 d . . . . .
C10 C 0.6098(3) 0.9336(2) 0.9708(2) 0.0218(7) Uani 1 1 d . . . . .
C11 C 0.6386(3) 0.9435(3) 1.0531(2) 0.0226(7) Uani 1 1 d . . . . .
C12 C 0.6521(3) 1.0373(3) 1.0787(2) 0.0228(7) Uani 1 1 d . . . . .
C13 C 0.6823(3) 1.0496(3) 1.1565(2) 0.0258(8) Uani 1 1 d . . . . .
H13 H 0.694961 0.996292 1.191601 0.031 Uiso 1 1 calc R U . . .
C14 C 0.5377(3) 1.0832(3) 0.7015(2) 0.0272(8) Uani 1 1 d . . . . .
C15 C 0.4635(3) 1.1435(3) 0.6661(2) 0.0339(9) Uani 1 1 d . . . . .
C16 C 0.3938(4) 1.1876(4) 0.7126(3) 0.0471(13) Uani 1 1 d . . . . .
H16 H 0.392960 1.176957 0.769298 0.057 Uiso 1 1 calc R U . . .
C17 C 0.3275(5) 1.2458(5) 0.6754(3) 0.074(2) Uani 1 1 d . . . . .
H17 H 0.282074 1.278591 0.705669 0.089 Uiso 1 1 calc R U . . .
C18 C 0.3283(5) 1.2558(5) 0.5916(3) 0.072(2) Uani 1 1 d . . . . .
H18 H 0.280378 1.294532 0.566209 0.086 Uiso 1 1 calc R U . . .
C19 C 0.4590(4) 1.1594(3) 0.5821(2) 0.0350(10) Uani 1 1 d . . . . .
C20 C 0.5288(3) 1.1159(3) 0.5316(2) 0.0291(8) Uani 1 1 d . . . . .
C21 C 0.5923(3) 1.0986(3) 0.4065(3) 0.0332(9) Uani 1 1 d . . . . .
H21 H 0.592264 1.114463 0.350390 0.040 Uiso 1 1 calc R U . . .
C22 C 0.6613(3) 1.0354(3) 0.4368(3) 0.0364(10) Uani 1 1 d . . . . .
H22 H 0.706317 1.008594 0.401844 0.044 Uiso 1 1 calc R U . . .
C23 C 0.6635(3) 1.0122(3) 0.5181(3) 0.0359(9) Uani 1 1 d . . . . .
H23 H 0.709316 0.968437 0.539842 0.043 Uiso 1 1 calc R U . . .
C24 C 0.5972(3) 1.0541(3) 0.5683(2) 0.0288(8) Uani 1 1 d . . . . .
C25 C 0.5994(3) 1.0391(3) 0.6537(2) 0.0296(8) Uani 1 1 d . . . . .
H25 H 0.645547 0.996995 0.677544 0.036 Uiso 1 1 calc R U . . .
C26 C 0.6276(3) 0.6757(2) 0.9741(2) 0.0239(7) Uani 1 1 d . . . . .
C27 C 0.6029(3) 0.6056(3) 1.0379(2) 0.0254(8) Uani 1 1 d . . . . .
C28 C 0.5672(3) 0.6288(3) 1.1128(2) 0.0297(8) Uani 1 1 d . . . . .
H28 H 0.553884 0.691511 1.122558 0.036 Uiso 1 1 calc R U . . .
C29 C 0.5519(3) 0.5597(3) 1.1717(3) 0.0344(9) Uani 1 1 d . . . . .
H29 H 0.529063 0.573737 1.223299 0.041 Uiso 1 1 calc R U . . .
C30 C 0.5705(3) 0.4686(3) 1.1543(3) 0.0359(10) Uani 1 1 d . . . . .
H30 H 0.560879 0.421549 1.195983 0.043 Uiso 1 1 calc R U . . .
C31 C 0.6169(3) 0.5112(3) 1.0254(2) 0.0267(8) Uani 1 1 d . . . . .
C32 C 0.6493(3) 0.4837(3) 0.9478(2) 0.0266(8) Uani 1 1 d . . . . .
C33 C 0.6859(3) 0.3706(3) 0.8643(3) 0.0339(9) Uani 1 1 d . . . . .
H33 H 0.690762 0.306750 0.855587 0.041 Uiso 1 1 calc R U . . .
C34 C 0.7111(3) 0.4348(3) 0.8003(3) 0.0334(9) Uani 1 1 d . . . . .
H34 H 0.731816 0.414588 0.749983 0.040 Uiso 1 1 calc R U . . .
C35 C 0.7048(3) 0.5268(3) 0.8129(3) 0.0308(9) Uani 1 1 d . . . . .
H35 H 0.722637 0.571814 0.771661 0.037 Uiso 1 1 calc R U . . .
C36 C 0.6717(3) 0.5542(3) 0.8876(2) 0.0256(8) Uani 1 1 d . . . . .
C37 C 0.6630(3) 0.6489(3) 0.9035(2) 0.0260(8) Uani 1 1 d . . . . .
H37 H 0.682616 0.694614 0.863468 0.031 Uiso 1 1 calc R U . . .
O41 O 0.9203(2) 0.67569(18) 0.90714(17) 0.0289(6) Uani 1 1 d . . . . .
O42 O 0.8492(2) 0.37161(19) 1.10187(16) 0.0293(6) Uani 1 1 d . . . . .
N41 N 0.9607(3) 0.5796(2) 0.7884(2) 0.0288(7) Uani 1 1 d . . . . .
H41 H 0.973392 0.629214 0.812928 0.035 Uiso 1 1 calc R U . . .
N42 N 0.8856(2) 0.2640(2) 0.9888(2) 0.0262(7) Uani 1 1 d . . . . .
H42 H 0.878315 0.272160 1.040167 0.031 Uiso 1 1 calc R U . . .
N43 N 0.7985(3) 0.6285(2) 1.1868(2) 0.0323(8) Uani 1 1 d . . . . .
N44 N 1.0533(3) 0.7747(3) 0.5565(2) 0.0426(10) Uani 1 1 d . . . . .
N45 N 0.9546(3) 0.6715(3) 0.4581(2) 0.0409(9) Uani 1 1 d . . . . .
N46 N 0.8901(3) -0.0631(2) 1.0752(2) 0.0333(8) Uani 1 1 d . . . . .
N47 N 0.8416(3) -0.1060(2) 0.9258(2) 0.0318(8) Uani 1 1 d . . . . .
C41 C 0.8132(3) 0.7029(3) 1.1372(2) 0.0280(8) Uani 1 1 d . . . . .
H41A H 0.800893 0.761995 1.156607 0.034 Uiso 1 1 calc R U . . .
C42 C 0.8454(3) 0.6990(3) 1.0587(3) 0.0294(8) Uani 1 1 d . . . . .
H42A H 0.855947 0.753915 1.025549 0.035 Uiso 1 1 calc R U . . .
C43 C 0.8620(3) 0.6122(3) 1.0300(2) 0.0247(8) Uani 1 1 d . . . . .
C44 C 0.9003(3) 0.6037(3) 0.9479(2) 0.0243(8) Uani 1 1 d . . . . .
C45 C 0.9120(3) 0.5118(3) 0.9180(2) 0.0223(7) Uani 1 1 d . . . . .
C46 C 0.9418(3) 0.5025(3) 0.8382(2) 0.0236(7) Uani 1 1 d . . . . .
C47 C 0.9599(3) 0.4119(3) 0.8129(2) 0.0256(8) Uani 1 1 d . . . . .
H47 H 0.984011 0.404905 0.760263 0.031 Uiso 1 1 calc R U . . .
C48 C 0.9434(3) 0.3361(3) 0.8619(2) 0.0260(8) Uani 1 1 d . . . . .
H48 H 0.957837 0.276907 0.843534 0.031 Uiso 1 1 calc R U . . .
C49 C 0.9050(3) 0.3421(3) 0.9405(2) 0.0235(7) Uani 1 1 d . . . . .
C50 C 0.8934(3) 0.4302(2) 0.9700(2) 0.0226(7) Uani 1 1 d . . . . .
C51 C 0.8619(3) 0.4390(3) 1.0533(2) 0.0246(8) Uani 1 1 d . . . . .
C52 C 0.8451(3) 0.5327(3) 1.0805(2) 0.0247(8) Uani 1 1 d . . . . .
C53 C 0.8131(3) 0.5446(3) 1.1589(2) 0.0294(8) Uani 1 1 d . . . . .
H53 H 0.801210 0.491373 1.193759 0.035 Uiso 1 1 calc R U . . .
C54 C 0.9628(3) 0.5912(3) 0.7050(2) 0.0270(8) Uani 1 1 d . . . . .
C55 C 1.0155(3) 0.6703(3) 0.6723(2) 0.0314(9) Uani 1 1 d . . . . .
C56 C 1.0737(3) 0.7217(3) 0.7191(3) 0.0340(9) Uani 1 1 d . . . . .
H56 H 1.082118 0.703624 0.774374 0.041 Uiso 1 1 calc R U . . .
C57 C 1.1182(4) 0.7978(3) 0.6846(3) 0.0436(11) Uani 1 1 d . . . . .
H57 H 1.157960 0.832872 0.715319 0.052 Uiso 1 1 calc R U . . .
C58 C 1.1039(4) 0.8225(3) 0.6035(3) 0.0452(12) Uani 1 1 d . . . . .
H58 H 1.132447 0.877053 0.580746 0.054 Uiso 1 1 calc R U . . .
C59 C 1.0102(3) 0.6978(3) 0.5897(3) 0.0340(9) Uani 1 1 d . . . . .
C60 C 0.9579(3) 0.6430(3) 0.5374(3) 0.0341(9) Uani 1 1 d . . . . .
C61 C 0.9086(4) 0.6194(3) 0.4109(3) 0.0441(12) Uani 1 1 d . . . . .
H61 H 0.906184 0.638454 0.355338 0.053 Uiso 1 1 calc R U . . .
C62 C 0.8638(4) 0.5387(4) 0.4375(3) 0.0428(11) Uani 1 1 d . . . . .
H62 H 0.832020 0.503883 0.400707 0.051 Uiso 1 1 calc R U . . .
C63 C 0.8659(3) 0.5094(3) 0.5179(3) 0.0375(10) Uani 1 1 d . . . . .
H63 H 0.835440 0.454528 0.537443 0.045 Uiso 1 1 calc R U . . .
C64 C 0.9142(3) 0.5627(3) 0.5707(3) 0.0323(9) Uani 1 1 d . . . . .
C65 C 0.9154(3) 0.5397(3) 0.6555(2) 0.0309(9) Uani 1 1 d . . . . .
H65 H 0.882345 0.487299 0.677321 0.037 Uiso 1 1 calc R U . . .
C66 C 0.8759(3) 0.1731(3) 0.9677(2) 0.0255(8) Uani 1 1 d . . . . .
C67 C 0.8953(3) 0.1005(3) 1.0315(3) 0.0281(8) Uani 1 1 d . . . . .
C68 C 0.9300(3) 0.1194(3) 1.1063(3) 0.0306(9) Uani 1 1 d . . . . .
H68 H 0.945565 0.180489 1.116869 0.037 Uiso 1 1 calc R U . . .
C69 C 0.9412(3) 0.0473(3) 1.1641(3) 0.0353(9) Uani 1 1 d . . . . .
H69 H 0.963266 0.058116 1.215838 0.042 Uiso 1 1 calc R U . . .
C70 C 0.9197(3) -0.0413(3) 1.1458(3) 0.0365(10) Uani 1 1 d . . . . .
H70 H 0.926702 -0.089797 1.186930 0.044 Uiso 1 1 calc R U . . .
C71 C 0.8791(3) 0.0077(3) 1.0176(2) 0.0273(8) Uani 1 1 d . . . . .
C72 C 0.8498(3) -0.0156(3) 0.9387(3) 0.0291(8) Uani 1 1 d . . . . .
C73 C 0.8194(3) -0.1262(3) 0.8533(3) 0.0343(9) Uani 1 1 d . . . . .
H73 H 0.814458 -0.189496 0.843562 0.041 Uiso 1 1 calc R U . . .
C74 C 0.8025(3) -0.0594(3) 0.7892(3) 0.0352(9) Uani 1 1 d . . . . .
H74 H 0.787520 -0.077478 0.737607 0.042 Uiso 1 1 calc R U . . .
C75 C 0.8080(3) 0.0316(3) 0.8028(3) 0.0321(9) Uani 1 1 d . . . . .
H75 H 0.793999 0.077902 0.761092 0.039 Uiso 1 1 calc R U . . .
C76 C 0.8344(3) 0.0569(3) 0.8784(3) 0.0285(8) Uani 1 1 d . . . . .
C77 C 0.8441(3) 0.1506(3) 0.8957(2) 0.0270(8) Uani 1 1 d . . . . .
H77 H 0.827994 0.198531 0.856028 0.032 Uiso 1 1 calc R U . . .
C106 C 0.5996(10) 1.4787(9) 0.4075(7) 0.055(2) Uani 0.838(3) 1 d D U P A 1
H10A H 0.566169 1.510455 0.449756 0.083 Uiso 0.838(3) 1 calc R U P A 1
H10B H 0.557825 1.476498 0.361396 0.083 Uiso 0.838(3) 1 calc R U P A 1
H10C H 0.656832 1.512235 0.390840 0.083 Uiso 0.838(3) 1 calc R U P A 1
O101 O 0.6731(4) 1.3897(3) 0.5147(4) 0.0694(12) Uani 0.838(3) 1 d D U P A 1
C104 C 0.6271(5) 1.3818(5) 0.4388(5) 0.0583(14) Uani 0.838(3) 1 d D U P A 1
H104 H 0.567869 1.346148 0.449003 0.070 Uiso 0.838(3) 1 calc R U P A 1
C102 C 0.7593(6) 1.2843(5) 0.6048(5) 0.0627(17) Uani 0.838(3) 1 d D U P A 1
H10D H 0.803383 1.268830 0.561585 0.094 Uiso 0.838(3) 1 calc R U P A 1
H10E H 0.752596 1.230302 0.643097 0.094 Uiso 0.838(3) 1 calc R U P A 1
H10F H 0.784028 1.335603 0.632306 0.094 Uiso 0.838(3) 1 calc R U P A 1
C101 C 0.6642(6) 1.3121(5) 0.5702(5) 0.0646(15) Uani 0.838(3) 1 d D U P A 1
H101 H 0.640469 1.259612 0.541331 0.078 Uiso 0.838(3) 1 calc R U P A 1
C105 C 0.6921(6) 1.3293(5) 0.3835(6) 0.0710(18) Uani 0.838(3) 1 d D U P A 1
H10G H 0.661233 1.325793 0.331789 0.106 Uiso 0.838(3) 1 calc R U P A 1
H10H H 0.704966 1.266757 0.407806 0.106 Uiso 0.838(3) 1 calc R U P A 1
H10I H 0.751952 1.361663 0.375290 0.106 Uiso 0.838(3) 1 calc R U P A 1
C103 C 0.5914(6) 1.3358(6) 0.6336(7) 0.0721(18) Uani 0.838(3) 1 d D U P A 1
H10J H 0.607432 1.394193 0.655165 0.108 Uiso 0.838(3) 1 calc R U P A 1
H10K H 0.591266 1.286494 0.676920 0.108 Uiso 0.838(3) 1 calc R U P A 1
H10L H 0.528265 1.342113 0.609600 0.108 Uiso 0.838(3) 1 calc R U P A 1
Cl94 Cl 0.7199(8) 1.2986(7) 0.4560(11) 0.089(3) Uani 0.162(3) 1 d D U P A 2
Cl95 Cl 0.6147(9) 1.3649(7) 0.5851(9) 0.075(3) Uani 0.162(3) 1 d D U P A 2
Cl96 Cl 0.5986(13) 1.4626(11) 0.4316(11) 0.067(3) Uani 0.162(3) 1 d D U P A 2
C94 C 0.615(2) 1.3531(19) 0.4831(13) 0.066(4) Uani 0.162(3) 1 d D U P A 2
H94 H 0.560638 1.313703 0.470643 0.080 Uiso 0.162(3) 1 calc R U P A 2
C205 C 1.141(2) 1.150(3) 0.649(2) 0.071(2) Uani 0.162(3) 1 d D U P A 2
H20A H 1.187898 1.112012 0.621430 0.107 Uiso 0.162(3) 1 calc R U P A 2
H20B H 1.137997 1.212374 0.622624 0.107 Uiso 0.162(3) 1 calc R U P A 2
H20C H 1.160093 1.153022 0.705088 0.107 Uiso 0.162(3) 1 calc R U P A 2
C203 C 0.834(2) 1.112(2) 0.5995(18) 0.071(2) Uani 0.162(3) 1 d D U P A 2
H20D H 0.787785 1.139549 0.560601 0.107 Uiso 0.162(3) 1 calc R U P A 2
H20E H 0.871512 1.063488 0.574979 0.107 Uiso 0.162(3) 1 calc R U P A 2
H20F H 0.799502 1.084723 0.646676 0.107 Uiso 0.162(3) 1 calc R U P A 2
C201 C 0.900(2) 1.187(2) 0.6250(19) 0.071(2) Uani 0.162(3) 1 d D U P A 2
H201 H 0.931660 1.216630 0.576360 0.086 Uiso 0.162(3) 1 calc R U P A 2
O201 O 0.972(2) 1.153(2) 0.6840(16) 0.071(2) Uani 0.162(3) 1 d D U P A 2
C202 C 0.845(3) 1.261(2) 0.669(2) 0.071(2) Uani 0.162(3) 1 d D U P A 2
H20G H 0.794503 1.288777 0.635506 0.107 Uiso 0.162(3) 1 calc R U P A 2
H20H H 0.817869 1.232777 0.719292 0.107 Uiso 0.162(3) 1 calc R U P A 2
H20I H 0.889135 1.308980 0.682047 0.107 Uiso 0.162(3) 1 calc R U P A 2
C204 C 1.050(2) 1.110(2) 0.6473(19) 0.071(2) Uani 0.162(3) 1 d D U P A 2
H204 H 1.063311 1.068679 0.696964 0.086 Uiso 0.162(3) 1 calc R U P A 2
C206 C 1.013(2) 1.035(2) 0.608(2) 0.071(2) Uani 0.162(3) 1 d D U P A 2
H20J H 1.064841 1.002259 0.581249 0.107 Uiso 0.162(3) 1 calc R U P A 2
H20K H 0.981810 0.992163 0.647475 0.107 Uiso 0.162(3) 1 calc R U P A 2
H20L H 0.966649 1.059195 0.568018 0.107 Uiso 0.162(3) 1 calc R U P A 2

loop_
_atom_site_aniso_label
_atom_site_aniso_U_11
_atom_site_aniso_U_22
_atom_site_aniso_U_33
_atom_site_aniso_U_23
_atom_site_aniso_U_13
_atom_site_aniso_U_12
Cl81 0.0726(9) 0.0439(6) 0.0293(5) -0.0009(4) 0.0055(5) 0.0016(5)
Cl82 0.0526(7) 0.0370(6) 0.0431(6) -0.0080(5) -0.0055(5) 0.0043(5)
Cl83 0.0679(9) 0.0459(7) 0.0685(9) 0.0026(6) -0.0248(7) -0.0161(6)
C81 0.049(3) 0.036(2) 0.029(2) -0.0015(18) -0.0079(19) -0.0010(19)
Cl91 0.0760(11) 0.0533(9) 0.0280(7) -0.0002(6) 0.0046(6) -0.0070(8)
Cl92 0.1058(16) 0.0504(9) 0.0485(9) 0.0000(7) 0.0143(9) -0.0171(9)
Cl93 0.0662(13) 0.0774(14) 0.121(2) 0.0163(13) 0.0072(12) 0.0269(10)
C91 0.072(4) 0.040(3) 0.036(3) 0.010(2) 0.005(2) 0.007(2)
O1 0.0396(17) 0.0187(13) 0.0253(14) 0.0024(10) -0.0040(12) 0.0011(11)
O2 0.0339(16) 0.0254(14) 0.0224(13) 0.0028(11) -0.0035(11) 0.0019(11)
N1 0.047(2) 0.0195(15) 0.0197(16) 0.0025(12) -0.0026(14) 0.0042(13)
N2 0.0334(18) 0.0191(15) 0.0226(15) 0.0033(12) -0.0020(13) -0.0001(12)
N3 0.0337(19) 0.0317(18) 0.0263(17) 0.0001(14) -0.0051(14) -0.0019(14)
N4 0.065(3) 0.061(3) 0.0252(19) 0.0065(18) -0.0003(18) 0.034(2)
N5 0.047(2) 0.0315(18) 0.0207(16) 0.0027(13) 0.0011(15) 0.0013(15)
N6 0.034(2) 0.0260(17) 0.039(2) 0.0097(15) -0.0038(15) -0.0048(14)
N7 0.0302(18) 0.0209(16) 0.0392(19) 0.0024(14) -0.0053(15) 0.0022(13)
C1 0.033(2) 0.0250(19) 0.027(2) -0.0036(15) -0.0028(16) -0.0043(15)
C2 0.029(2) 0.0223(18) 0.0248(18) 0.0032(14) -0.0013(15) -0.0010(14)
C3 0.0218(18) 0.0229(18) 0.0210(17) 0.0026(14) -0.0002(14) 0.0002(13)
C4 0.0255(19) 0.0219(18) 0.0243(18) 0.0028(14) 0.0000(14) -0.0011(14)
C5 0.0227(18) 0.0226(18) 0.0206(17) 0.0024(14) 0.0006(14) 0.0009(13)
C6 0.029(2) 0.0235(18) 0.0196(17) 0.0043(14) -0.0013(14) 0.0010(14)
C7 0.027(2) 0.0255(19) 0.0229(18) -0.0002(15) -0.0022(15) 0.0010(14)
C8 0.029(2) 0.0210(18) 0.0241(18) -0.0034(14) -0.0013(15) 0.0012(14)
C9 0.0231(18) 0.0202(17) 0.0230(18) 0.0050(14) 0.0003(14) 0.0003(13)
C10 0.0245(18) 0.0208(17) 0.0193(17) 0.0033(13) -0.0020(14) 0.0012(13)
C11 0.0224(18) 0.0230(18) 0.0218(17) 0.0017(14) -0.0018(14) 0.0012(13)
C12 0.0229(18) 0.0247(18) 0.0202(17) 0.0025(14) -0.0021(14) 0.0003(14)
C13 0.029(2) 0.0265(19) 0.0208(18) 0.0040(14) -0.0044(15) 0.0009(15)
C14 0.042(2) 0.0194(17) 0.0202(18) 0.0025(14) -0.0022(16) -0.0007(15)
C15 0.047(3) 0.029(2) 0.024(2) 0.0023(16) -0.0009(18) 0.0086(18)
C16 0.059(3) 0.058(3) 0.021(2) 0.005(2) 0.002(2) 0.024(2)
C17 0.085(5) 0.101(5) 0.031(3) 0.005(3) 0.007(3) 0.060(4)
C18 0.085(5) 0.096(5) 0.030(3) 0.008(3) 0.001(3) 0.059(4)
C19 0.046(3) 0.035(2) 0.0223(19) 0.0038(16) 0.0006(17) 0.0114(18)
C20 0.041(2) 0.0243(19) 0.0217(18) 0.0021(15) 0.0015(16) 0.0013(16)
C21 0.039(2) 0.037(2) 0.0238(19) -0.0035(16) 0.0020(17) -0.0025(17)
C22 0.036(2) 0.040(2) 0.034(2) -0.0069(18) 0.0052(18) 0.0010(18)
C23 0.040(3) 0.036(2) 0.032(2) -0.0045(17) -0.0017(18) 0.0051(18)
C24 0.034(2) 0.0244(19) 0.028(2) -0.0010(15) 0.0004(16) 0.0001(15)
C25 0.035(2) 0.0259(19) 0.027(2) 0.0012(15) -0.0050(16) 0.0037(16)
C26 0.0246(19) 0.0204(18) 0.0259(18) 0.0024(14) -0.0023(14) 0.0016(13)
C27 0.0241(19) 0.0242(19) 0.0271(19) 0.0044(15) -0.0064(15) -0.0007(14)
C28 0.031(2) 0.028(2) 0.029(2) 0.0042(16) -0.0015(16) 0.0014(15)
C29 0.037(2) 0.036(2) 0.028(2) 0.0073(17) 0.0009(17) -0.0025(17)
C30 0.039(2) 0.035(2) 0.031(2) 0.0112(18) 0.0005(18) -0.0043(18)
C31 0.0247(19) 0.0226(18) 0.032(2) 0.0052(15) -0.0038(15) -0.0017(14)
C32 0.0235(19) 0.0206(18) 0.035(2) 0.0030(15) -0.0056(16) 0.0004(14)
C33 0.034(2) 0.0206(19) 0.047(3) -0.0032(17) -0.0030(19) 0.0027(15)
C34 0.032(2) 0.030(2) 0.038(2) -0.0068(17) 0.0021(18) 0.0017(16)
C35 0.028(2) 0.030(2) 0.034(2) 0.0012(16) 0.0004(16) 0.0025(15)
C36 0.0236(19) 0.0224(18) 0.030(2) 0.0004(15) -0.0027(15) 0.0024(14)
C37 0.028(2) 0.0221(18) 0.0274(19) 0.0027(15) -0.0026(15) 0.0003(14)
O41 0.0372(16) 0.0187(13) 0.0300(14) 0.0019(11) 0.0023(12) 0.0010(11)
O42 0.0350(16) 0.0276(14) 0.0248(14) 0.0025(11) 0.0011(11) -0.0014(11)
N41 0.041(2) 0.0229(16) 0.0228(16) 0.0004(13) 0.0011(14) -0.0025(13)
N42 0.0319(18) 0.0211(16) 0.0250(16) 0.0024(12) 0.0012(13) -0.0015(12)
N43 0.0317(19) 0.0358(19) 0.0289(17) -0.0039(14) 0.0029(14) 0.0068(14)
N44 0.059(3) 0.035(2) 0.032(2) 0.0087(16) 0.0049(18) -0.0026(18)
N45 0.054(3) 0.041(2) 0.0266(18) 0.0012(16) -0.0027(17) 0.0111(18)
N46 0.036(2) 0.0282(18) 0.0339(19) 0.0062(14) 0.0064(15) 0.0026(14)
N47 0.0293(18) 0.0229(16) 0.043(2) -0.0012(14) 0.0029(15) -0.0019(13)
C41 0.032(2) 0.0254(19) 0.0270(19) -0.0057(15) -0.0032(16) 0.0058(15)
C42 0.027(2) 0.029(2) 0.032(2) -0.0052(16) -0.0033(16) 0.0040(15)
C43 0.0242(19) 0.0250(18) 0.0252(19) -0.0044(15) -0.0034(15) 0.0030(14)
C44 0.0227(19) 0.0246(19) 0.0253(18) -0.0008(15) -0.0031(14) 0.0026(14)
C45 0.0219(18) 0.0232(18) 0.0216(17) -0.0005(14) -0.0008(14) 0.0000(13)
C46 0.027(2) 0.0213(18) 0.0215(17) 0.0021(14) 0.0003(14) -0.0016(14)
C47 0.027(2) 0.0272(19) 0.0220(18) -0.0025(15) 0.0010(15) -0.0001(14)
C48 0.029(2) 0.0214(18) 0.0282(19) -0.0066(15) -0.0012(15) 0.0008(14)
C49 0.0215(18) 0.0234(18) 0.0252(18) 0.0011(14) -0.0016(14) -0.0020(13)
C50 0.0210(18) 0.0225(18) 0.0238(18) 0.0017(14) 0.0002(14) -0.0009(13)
C51 0.0224(19) 0.0275(19) 0.0234(18) 0.0018(15) 0.0009(14) -0.0010(14)
C52 0.0228(19) 0.0290(19) 0.0223(18) -0.0025(15) -0.0023(14) 0.0008(14)
C53 0.027(2) 0.037(2) 0.0239(19) -0.0024(16) 0.0017(15) 0.0033(16)
C54 0.031(2) 0.0246(19) 0.0249(19) 0.0022(15) -0.0002(15) 0.0041(15)
C55 0.040(2) 0.026(2) 0.028(2) 0.0020(16) 0.0022(17) 0.0026(16)
C56 0.047(3) 0.028(2) 0.026(2) 0.0025(16) 0.0015(18) -0.0017(17)
C57 0.057(3) 0.034(2) 0.040(3) -0.0037(19) 0.004(2) -0.009(2)
C58 0.064(3) 0.032(2) 0.040(3) 0.0019(19) 0.007(2) -0.011(2)
C59 0.042(3) 0.031(2) 0.028(2) 0.0023(17) 0.0018(18) 0.0018(17)
C60 0.043(3) 0.032(2) 0.026(2) 0.0042(16) -0.0006(17) 0.0070(17)
C61 0.057(3) 0.047(3) 0.027(2) -0.0001(19) -0.006(2) 0.016(2)
C62 0.043(3) 0.051(3) 0.036(2) -0.016(2) -0.006(2) 0.010(2)
C63 0.037(2) 0.044(3) 0.032(2) -0.0066(19) -0.0040(18) 0.0021(19)
C64 0.033(2) 0.037(2) 0.027(2) -0.0022(17) -0.0013(16) 0.0055(17)
C65 0.032(2) 0.032(2) 0.028(2) 0.0015(16) -0.0006(16) 0.0007(16)
C66 0.0223(19) 0.0217(18) 0.032(2) 0.0006(15) 0.0018(15) 0.0001(13)
C67 0.025(2) 0.0249(19) 0.034(2) 0.0024(16) 0.0035(16) 0.0018(14)
C68 0.028(2) 0.028(2) 0.035(2) 0.0001(16) 0.0015(17) 0.0016(15)
C69 0.035(2) 0.037(2) 0.032(2) 0.0045(18) 0.0003(18) 0.0056(17)
C70 0.039(2) 0.032(2) 0.036(2) 0.0089(18) 0.0043(18) 0.0059(17)
C71 0.0248(19) 0.0241(19) 0.032(2) 0.0037(15) 0.0029(15) 0.0018(14)
C72 0.026(2) 0.0213(18) 0.039(2) 0.0012(16) 0.0021(17) 0.0006(14)
C73 0.032(2) 0.0208(19) 0.051(3) -0.0053(18) -0.0021(19) -0.0025(15)
C74 0.033(2) 0.031(2) 0.043(2) -0.0077(18) -0.0067(18) -0.0028(17)
C75 0.031(2) 0.026(2) 0.040(2) -0.0015(17) -0.0063(18) 0.0005(15)
C76 0.024(2) 0.0250(19) 0.037(2) -0.0021(16) -0.0010(16) 0.0003(14)
C77 0.026(2) 0.0228(18) 0.031(2) 0.0021(15) -0.0021(15) 0.0007(14)
C106 0.052(5) 0.051(4) 0.064(5) -0.010(3) -0.017(4) 0.004(3)
O101 0.074(3) 0.051(2) 0.083(3) 0.0034(18) -0.032(2) -0.009(2)
C104 0.047(3) 0.048(3) 0.081(3) -0.011(2) -0.020(2) 0.002(2)
C102 0.064(3) 0.056(4) 0.066(4) 0.007(3) -0.010(3) 0.000(3)
C101 0.067(3) 0.039(3) 0.089(3) -0.002(2) -0.024(2) -0.008(2)
C105 0.057(4) 0.046(3) 0.114(4) -0.022(4) 0.002(4) -0.009(3)
C103 0.060(4) 0.054(4) 0.103(5) 0.003(4) -0.018(3) -0.006(3)
Cl94 0.063(6) 0.051(5) 0.157(9) -0.033(5) 0.000(5) -0.008(3)
Cl95 0.074(6) 0.049(5) 0.105(6) -0.011(4) -0.020(4) -0.010(4)
Cl96 0.061(6) 0.050(5) 0.093(7) -0.021(5) -0.012(6) -0.013(4)
C94 0.064(7) 0.046(7) 0.091(7) -0.012(6) -0.019(5) -0.012(5)
C205 0.091(5) 0.065(4) 0.053(4) 0.024(4) 0.002(4) -0.004(4)
C203 0.091(5) 0.065(4) 0.053(4) 0.024(4) 0.002(4) -0.004(4)
C201 0.091(5) 0.065(4) 0.053(4) 0.024(4) 0.002(4) -0.004(4)
O201 0.091(5) 0.065(4) 0.053(4) 0.024(4) 0.002(4) -0.004(4)
C202 0.091(5) 0.065(4) 0.053(4) 0.024(4) 0.002(4) -0.004(4)
C204 0.091(5) 0.065(4) 0.053(4) 0.024(4) 0.002(4) -0.004(4)
C206 0.091(5) 0.065(4) 0.053(4) 0.024(4) 0.002(4) -0.004(4)

loop_
_atom_type_symbol
_atom_type_description
_atom_type_scat_dispersion_real
_atom_type_scat_dispersion_imag
_atom_type_scat_source
C C 0.0181 0.0091 'International Tables Vol C Tables 4.2.6.8 and 6.1.1.4'
H H 0.0000 0.0000 'International Tables Vol C Tables 4.2.6.8 and 6.1.1.4'
Cl Cl 0.3639 0.7018 'International Tables Vol C Tables 4.2.6.8 and 6.1.1.4'
N N 0.0311 0.0180 'International Tables Vol C Tables 4.2.6.8 and 6.1.1.4'
O O 0.0492 0.0322 'International Tables Vol C Tables 4.2.6.8 and 6.1.1.4'

loop_
_geom_angle_atom_site_label_1
_geom_angle_atom_site_label_2
_geom_angle_atom_site_label_3
_geom_angle
_geom_angle_site_symmetry_1
_geom_angle_site_symmetry_3
_geom_angle_publ_flag
Cl81 C81 H81 108.8 . . ?
Cl82 C81 Cl81 109.7(3) . . ?
Cl82 C81 Cl83 110.2(3) . . ?
Cl82 C81 H81 108.8 . . ?
Cl83 C81 Cl81 110.6(2) . . ?
Cl83 C81 H81 108.8 . . ?
Cl91 C91 H91 109.3 . . ?
Cl92 C91 Cl91 110.4(4) . . ?
Cl92 C91 H91 109.3 . . ?
Cl93 C91 Cl91 109.0(4) . . ?
Cl93 C91 Cl92 109.7(4) . . ?
Cl93 C91 H91 109.3 . . ?
C6 N1 H1 116.0 . . ?
C6 N1 C14 127.9(3) . . ?
C14 N1 H1 116.0 . . ?
C9 N2 H2 115.8 . . ?
C9 N2 C26 128.4(3) . . ?
C26 N2 H2 115.8 . . ?
C13 N3 C1 117.8(3) . . ?
C18 N4 C19 117.6(4) . . ?
C21 N5 C20 117.3(4) . . ?
C30 N6 C31 117.1(4) . . ?
C33 N7 C32 118.0(4) . . ?
N3 C1 H1A 118.4 . . ?
N3 C1 C2 123.1(4) . . ?
C2 C1 H1A 118.4 . . ?
C1 C2 H2A 120.4 . . ?
C1 C2 C3 119.2(3) . . ?
C3 C2 H2A 120.4 . . ?
C2 C3 C4 121.5(3) . . ?
C2 C3 C12 118.4(3) . . ?
C12 C3 C4 120.0(3) . . ?
O1 C4 C3 118.2(3) . . ?
O1 C4 C5 122.8(3) . . ?
C5 C4 C3 119.1(3) . . ?
C6 C5 C4 119.9(3) . . ?
C6 C5 C10 119.7(3) . . ?
C10 C5 C4 120.4(3) . . ?
N1 C6 C5 120.7(3) . . ?
N1 C6 C7 120.3(3) . . ?
C7 C6 C5 118.9(3) . . ?
C6 C7 H7 119.4 . . ?
C8 C7 C6 121.3(4) . . ?
C8 C7 H7 119.4 . . ?
C7 C8 H8 119.2 . . ?
C7 C8 C9 121.7(3) . . ?
C9 C8 H8 119.2 . . ?
N2 C9 C8 121.0(3) . . ?
N2 C9 C10 120.0(3) . . ?
C8 C9 C10 118.9(3) . . ?
C5 C10 C11 120.3(3) . . ?
C9 C10 C5 119.3(3) . . ?
C9 C10 C11 120.4(3) . . ?
O2 C11 C10 122.8(3) . . ?
O2 C11 C12 118.7(3) . . ?
C10 C11 C12 118.6(3) . . ?
C3 C12 C11 121.4(3) . . ?
C13 C12 C3 118.3(3) . . ?
C13 C12 C11 120.3(3) . . ?
N3 C13 C12 123.2(3) . . ?
N3 C13 H13 118.4 . . ?
C12 C13 H13 118.4 . . ?
N1 C14 C15 116.1(4) . . ?
C25 C14 N1 123.9(4) . . ?
C25 C14 C15 119.8(4) . . ?
C16 C15 C14 122.6(4) . . ?
C19 C15 C14 119.8(4) . . ?
C19 C15 C16 117.6(4) . . ?
C15 C16 H16 120.2 . . ?
C17 C16 C15 119.5(4) . . ?
C17 C16 H16 120.2 . . ?
C16 C17 H17 120.8 . . ?
C16 C17 C18 118.4(5) . . ?
C18 C17 H17 120.8 . . ?
N4 C18 C17 124.5(5) . . ?
N4 C18 H18 117.7 . . ?
C17 C18 H18 117.7 . . ?
N4 C19 C15 122.3(4) . . ?
N4 C19 C20 117.7(4) . . ?
C15 C19 C20 119.9(4) . . ?
N5 C20 C19 118.5(4) . . ?
N5 C20 C24 123.0(4) . . ?
C24 C20 C19 118.5(4) . . ?
N5 C21 H21 118.0 . . ?
N5 C21 C22 123.9(4) . . ?
C22 C21 H21 118.0 . . ?
C21 C22 H22 120.5 . . ?
C23 C22 C21 119.0(4) . . ?
C23 C22 H22 120.5 . . ?
C22 C23 H23 120.4 . . ?
C22 C23 C24 119.2(4) . . ?
C24 C23 H23 120.4 . . ?
C20 C24 C25 120.1(4) . . ?
C23 C24 C20 117.4(4) . . ?
C23 C24 C25 122.5(4) . . ?
C14 C25 C24 121.7(4) . . ?
C14 C25 H25 119.1 . . ?
C24 C25 H25 119.1 . . ?
N2 C26 C27 116.2(3) . . ?
C37 C26 N2 124.2(3) . . ?
C37 C26 C27 119.5(3) . . ?
C28 C27 C26 122.3(4) . . ?
C28 C27 C31 118.0(4) . . ?
C31 C27 C26 119.7(4) . . ?
C27 C28 H28 120.4 . . ?
C29 C28 C27 119.1(4) . . ?
C29 C28 H28 120.4 . . ?
C28 C29 H29 120.7 . . ?
C28 C29 C30 118.5(4) . . ?
C30 C29 H29 120.7 . . ?
N6 C30 C29 124.7(4) . . ?
N6 C30 H30 117.7 . . ?
C29 C30 H30 117.7 . . ?
N6 C31 C27 122.4(4) . . ?
N6 C31 C32 117.6(4) . . ?
C27 C31 C32 120.0(3) . . ?
N7 C32 C31 119.3(3) . . ?
N7 C32 C36 122.5(4) . . ?
C36 C32 C31 118.2(3) . . ?
N7 C33 H33 117.8 . . ?
N7 C33 C34 124.4(4) . . ?
C34 C33 H33 117.8 . . ?
C33 C34 H34 121.0 . . ?
C35 C34 C33 117.9(4) . . ?
C35 C34 H34 121.0 . . ?
C34 C35 H35 120.3 . . ?
C34 C35 C36 119.5(4) . . ?
C36 C35 H35 120.3 . . ?
C32 C36 C37 120.6(4) . . ?
C35 C36 C32 117.7(4) . . ?
C35 C36 C37 121.6(4) . . ?
C26 C37 C36 121.8(4) . . ?
C26 C37 H37 119.1 . . ?
C36 C37 H37 119.1 . . ?
C46 N41 H41 115.0 . . ?
C46 N41 C54 129.9(3) . . ?
C54 N41 H41 115.0 . . ?
C49 N42 H42 115.5 . . ?
C49 N42 C66 129.0(3) . . ?
C66 N42 H42 115.5 . . ?
C41 N43 C53 118.4(4) . . ?
C58 N44 C59 118.0(4) . . ?
C61 N45 C60 117.2(4) . . ?
C70 N46 C71 116.6(4) . . ?
C73 N47 C72 117.6(4) . . ?
N43 C41 H41A 118.2 . . ?
N43 C41 C42 123.7(4) . . ?
C42 C41 H41A 118.2 . . ?
C41 C42 H42A 121.0 . . ?
C41 C42 C43 118.1(4) . . ?
C43 C42 H42A 121.0 . . ?
C42 C43 C44 120.5(4) . . ?
C42 C43 C52 119.4(4) . . ?
C52 C43 C44 120.1(3) . . ?
O41 C44 C43 118.0(3) . . ?
O41 C44 C45 122.9(3) . . ?
C45 C44 C43 119.1(3) . . ?
C46 C45 C44 120.1(3) . . ?
C46 C45 C50 119.5(3) . . ?
C50 C45 C44 120.4(3) . . ?
N41 C46 C45 120.1(3) . . ?
N41 C46 C47 121.1(3) . . ?
C45 C46 C47 118.6(3) . . ?
C46 C47 H47 119.3 . . ?
C48 C47 C46 121.4(4) . . ?
C48 C47 H47 119.3 . . ?
C47 C48 H48 119.1 . . ?
C47 C48 C49 121.9(4) . . ?
C49 C48 H48 119.1 . . ?
N42 C49 C48 121.1(3) . . ?
N42 C49 C50 120.4(3) . . ?
C50 C49 C48 118.3(3) . . ?
C45 C50 C51 120.1(3) . . ?
C49 C50 C45 119.9(3) . . ?
C49 C50 C51 120.0(3) . . ?
O42 C51 C50 123.1(4) . . ?
O42 C51 C52 118.5(3) . . ?
C50 C51 C52 118.4(3) . . ?
C43 C52 C51 121.7(3) . . ?
C43 C52 C53 117.7(4) . . ?
C53 C52 C51 120.5(3) . . ?
N43 C53 C52 122.7(4) . . ?
N43 C53 H53 118.7 . . ?
C52 C53 H53 118.7 . . ?
N41 C54 C55 114.5(4) . . ?
C65 C54 N41 125.3(4) . . ?
C65 C54 C55 120.0(4) . . ?
C56 C55 C54 123.2(4) . . ?
C56 C55 C59 117.2(4) . . ?
C59 C55 C54 119.6(4) . . ?
C55 C56 H56 120.1 . . ?
C57 C56 C55 119.8(4) . . ?
C57 C56 H56 120.1 . . ?
C56 C57 H57 120.7 . . ?
C56 C57 C58 118.5(5) . . ?
C58 C57 H57 120.7 . . ?
N44 C58 C57 124.0(4) . . ?
N44 C58 H58 118.0 . . ?
C57 C58 H58 118.0 . . ?
N44 C59 C55 122.3(4) . . ?
N44 C59 C60 118.0(4) . . ?
C55 C59 C60 119.7(4) . . ?
N45 C60 C59 118.0(4) . . ?
N45 C60 C64 123.4(4) . . ?
C64 C60 C59 118.6(4) . . ?
N45 C61 H61 118.0 . . ?
N45 C61 C62 124.1(4) . . ?
C62 C61 H61 118.0 . . ?
C61 C62 H62 120.4 . . ?
C63 C62 C61 119.3(5) . . ?
C63 C62 H62 120.4 . . ?
C62 C63 H63 120.6 . . ?
C62 C63 C64 118.7(5) . . ?
C64 C63 H63 120.6 . . ?
C60 C64 C63 117.4(4) . . ?
C60 C64 C65 120.5(4) . . ?
C63 C64 C65 122.1(4) . . ?
C54 C65 C64 121.2(4) . . ?
C54 C65 H65 119.4 . . ?
C64 C65 H65 119.4 . . ?
N42 C66 C67 115.6(3) . . ?
C77 C66 N42 124.2(3) . . ?
C77 C66 C67 120.0(4) . . ?
C68 C67 C66 122.5(4) . . ?
C68 C67 C71 118.2(4) . . ?
C71 C67 C66 119.3(4) . . ?
C67 C68 H68 120.8 . . ?
C69 C68 C67 118.4(4) . . ?
C69 C68 H68 120.8 . . ?
C68 C69 H69 120.4 . . ?
C68 C69 C70 119.1(4) . . ?
C70 C69 H69 120.4 . . ?
N46 C70 C69 124.6(4) . . ?
N46 C70 H70 117.7 . . ?
C69 C70 H70 117.7 . . ?
N46 C71 C67 122.8(4) . . ?
N46 C71 C72 117.2(4) . . ?
C67 C71 C72 119.9(3) . . ?
N47 C72 C71 118.3(4) . . ?
N47 C72 C76 123.1(4) . . ?
C76 C72 C71 118.6(4) . . ?
N47 C73 H73 118.1 . . ?
N47 C73 C74 123.8(4) . . ?
C74 C73 H73 118.1 . . ?
C73 C74 H74 120.7 . . ?
C75 C74 C73 118.6(4) . . ?
C75 C74 H74 120.7 . . ?
C74 C75 H75 120.1 . . ?
C74 C75 C76 119.9(4) . . ?
C76 C75 H75 120.1 . . ?
C72 C76 C77 120.4(4) . . ?
C75 C76 C72 116.9(4) . . ?
C75 C76 C77 122.7(4) . . ?
C66 C77 C76 121.6(4) . . ?
C66 C77 H77 119.2 . . ?
C76 C77 H77 119.2 . . ?
H10A C106 H10B 109.5 . . ?
H10A C106 H10C 109.5 . . ?
H10B C106 H10C 109.5 . . ?
C104 C106 H10A 109.5 . . ?
C104 C106 H10B 109.5 . . ?
C104 C106 H10C 109.5 . . ?
C101 O101 C104 114.6(6) . . ?
C106 C104 H104 108.5 . . ?
C106 C104 C105 114.9(8) . . ?
O101 C104 C106 106.3(7) . . ?
O101 C104 H104 108.5 . . ?
O101 C104 C105 110.0(7) . . ?
C105 C104 H104 108.5 . . ?
H10D C102 H10E 109.5 . . ?
H10D C102 H10F 109.5 . . ?
H10E C102 H10F 109.5 . . ?
C101 C102 H10D 109.5 . . ?
C101 C102 H10E 109.5 . . ?
C101 C102 H10F 109.5 . . ?
O101 C101 C102 109.9(7) . . ?
O101 C101 H101 108.6 . . ?
O101 C101 C103 108.3(7) . . ?
C102 C101 H101 108.6 . . ?
C102 C101 C103 112.7(7) . . ?
C103 C101 H101 108.6 . . ?
C104 C105 H10G 109.5 . . ?
C104 C105 H10H 109.5 . . ?
C104 C105 H10I 109.5 . . ?
H10G C105 H10H 109.5 . . ?
H10G C105 H10I 109.5 . . ?
H10H C105 H10I 109.5 . . ?
C101 C103 H10J 109.5 . . ?
C101 C103 H10K 109.5 . . ?
C101 C103 H10L 109.5 . . ?
H10J C103 H10K 109.5 . . ?
H10J C103 H10L 109.5 . . ?
H10K C103 H10L 109.5 . . ?
Cl94 C94 Cl96 112.2(18) . . ?
Cl94 C94 H94 108.8 . . ?
Cl95 C94 Cl94 108.9(17) . . ?
Cl95 C94 Cl96 109.4(16) . . ?
Cl95 C94 H94 108.8 . . ?
Cl96 C94 H94 108.8 . . ?
H20A C205 H20B 109.5 . . ?
H20A C205 H20C 109.5 . . ?
H20B C205 H20C 109.5 . . ?
C204 C205 H20A 109.5 . . ?
C204 C205 H20B 109.5 . . ?
C204 C205 H20C 109.5 . . ?
H20D C203 H20E 109.5 . . ?
H20D C203 H20F 109.5 . . ?
H20E C203 H20F 109.5 . . ?
C201 C203 H20D 109.5 . . ?
C201 C203 H20E 109.5 . . ?
C201 C203 H20F 109.5 . . ?
C203 C201 H201 109.3 . . ?
O201 C201 C203 114(2) . . ?
O201 C201 H201 109.3 . . ?
O201 C201 C202 102(2) . . ?
C202 C201 C203 112(3) . . ?
C202 C201 H201 109.3 . . ?
C204 O201 C201 112(2) . . ?
C201 C202 H20G 109.5 . . ?
C201 C202 H20H 109.5 . . ?
C201 C202 H20I 109.5 . . ?
H20G C202 H20H 109.5 . . ?
H20G C202 H20I 109.5 . . ?
H20H C202 H20I 109.5 . . ?
C205 C204 H204 91.9 . . ?
O201 C204 C205 119(3) . . ?
O201 C204 H204 91.9 . . ?
O201 C204 C206 106(2) . . ?
C206 C204 C205 134(3) . . ?
C206 C204 H204 91.9 . . ?
C204 C206 H20J 109.5 . . ?
C204 C206 H20K 109.5 . . ?
C204 C206 H20L 109.5 . . ?
H20J C206 H20K 109.5 . . ?
H20J C206 H20L 109.5 . . ?
H20K C206 H20L 109.5 . . ?

loop_
_geom_bond_atom_site_label_1
_geom_bond_atom_site_label_2
_geom_bond_distance
_geom_bond_site_symmetry_2
_geom_bond_publ_flag
Cl81 C81 1.766(5) . ?
Cl82 C81 1.755(5) . ?
Cl83 C81 1.764(5) . ?
C81 H81 1.0000 . ?
Cl91 C91 1.788(7) . ?
Cl92 C91 1.769(7) . ?
Cl93 C91 1.748(8) . ?
C91 H91 1.0000 . ?
O1 C4 1.240(5) . ?
O2 C11 1.242(5) . ?
N1 H1 0.8800 . ?
N1 C6 1.368(5) . ?
N1 C14 1.408(5) . ?
N2 H2 0.8800 . ?
N2 C9 1.376(5) . ?
N2 C26 1.388(5) . ?
N3 C1 1.356(5) . ?
N3 C13 1.334(5) . ?
N4 C18 1.314(7) . ?
N4 C19 1.365(6) . ?
N5 C20 1.358(5) . ?
N5 C21 1.324(6) . ?
N6 C30 1.322(6) . ?
N6 C31 1.359(5) . ?
N7 C32 1.344(5) . ?
N7 C33 1.314(6) . ?
C1 H1A 0.9500 . ?
C1 C2 1.385(5) . ?
C2 H2A 0.9500 . ?
C2 C3 1.386(5) . ?
C3 C4 1.479(5) . ?
C3 C12 1.412(5) . ?
C4 C5 1.460(5) . ?
C5 C6 1.417(5) . ?
C5 C10 1.445(5) . ?
C6 C7 1.416(5) . ?
C7 H7 0.9500 . ?
C7 C8 1.362(5) . ?
C8 H8 0.9500 . ?
C8 C9 1.414(5) . ?
C9 C10 1.418(5) . ?
C10 C11 1.461(5) . ?
C11 C12 1.476(5) . ?
C12 C13 1.402(5) . ?
C13 H13 0.9500 . ?
C14 C15 1.447(6) . ?
C14 C25 1.352(6) . ?
C15 C16 1.413(7) . ?
C15 C19 1.408(6) . ?
C16 H16 0.9500 . ?
C16 C17 1.365(7) . ?
C17 H17 0.9500 . ?
C17 C18 1.398(7) . ?
C18 H18 0.9500 . ?
C19 C20 1.448(6) . ?
C20 C24 1.413(6) . ?
C21 H21 0.9500 . ?
C21 C22 1.392(7) . ?
C22 H22 0.9500 . ?
C22 C23 1.376(6) . ?
C23 H23 0.9500 . ?
C23 C24 1.403(6) . ?
C24 C25 1.430(6) . ?
C25 H25 0.9500 . ?
C26 C27 1.464(5) . ?
C26 C37 1.354(6) . ?
C27 C28 1.404(6) . ?
C27 C31 1.410(6) . ?
C28 H28 0.9500 . ?
C28 C29 1.371(6) . ?
C29 H29 0.9500 . ?
C29 C30 1.392(7) . ?
C30 H30 0.9500 . ?
C31 C32 1.449(6) . ?
C32 C36 1.420(5) . ?
C33 H33 0.9500 . ?
C33 C34 1.414(6) . ?
C34 H34 0.9500 . ?
C34 C35 1.369(6) . ?
C35 H35 0.9500 . ?
C35 C36 1.407(6) . ?
C36 C37 1.420(5) . ?
C37 H37 0.9500 . ?
O41 C44 1.242(5) . ?
O42 C51 1.239(5) . ?
N41 H41 0.8800 . ?
N41 C46 1.374(5) . ?
N41 C54 1.392(5) . ?
N42 H42 0.8800 . ?
N42 C49 1.372(5) . ?
N42 C66 1.403(5) . ?
N43 C41 1.331(6) . ?
N43 C53 1.345(6) . ?
N44 C58 1.319(7) . ?
N44 C59 1.364(6) . ?
N45 C60 1.360(5) . ?
N45 C61 1.324(7) . ?
N46 C70 1.322(6) . ?
N46 C71 1.363(5) . ?
N47 C72 1.355(5) . ?
N47 C73 1.314(6) . ?
C41 H41A 0.9500 . ?
C41 C42 1.386(6) . ?
C42 H42A 0.9500 . ?
C42 C43 1.395(5) . ?
C43 C44 1.479(5) . ?
C43 C52 1.402(6) . ?
C44 C45 1.464(5) . ?
C45 C46 1.408(5) . ?
C45 C50 1.442(5) . ?
C46 C47 1.427(5) . ?
C47 H47 0.9500 . ?
C47 C48 1.345(6) . ?
C48 H48 0.9500 . ?
C48 C49 1.421(5) . ?
C49 C50 1.409(5) . ?
C50 C51 1.471(5) . ?
C51 C52 1.477(5) . ?
C52 C53 1.402(5) . ?
C53 H53 0.9500 . ?
C54 C55 1.453(6) . ?
C54 C65 1.355(6) . ?
C55 C56 1.410(6) . ?
C55 C59 1.411(6) . ?
C56 H56 0.9500 . ?
C56 C57 1.371(6) . ?
C57 H57 0.9500 . ?
C57 C58 1.393(7) . ?
C58 H58 0.9500 . ?
C59 C60 1.451(7) . ?
C60 C64 1.407(6) . ?
C61 H61 0.9500 . ?
C61 C62 1.388(8) . ?
C62 H62 0.9500 . ?
C62 C63 1.381(7) . ?
C63 H63 0.9500 . ?
C63 C64 1.412(6) . ?
C64 C65 1.433(6) . ?
C65 H65 0.9500 . ?
C66 C67 1.466(5) . ?
C66 C77 1.357(6) . ?
C67 C68 1.399(6) . ?
C67 C71 1.410(6) . ?
C68 H68 0.9500 . ?
C68 C69 1.378(6) . ?
C69 H69 0.9500 . ?
C69 C70 1.388(7) . ?
C70 H70 0.9500 . ?
C71 C72 1.456(6) . ?
C72 C76 1.418(6) . ?
C73 H73 0.9500 . ?
C73 C74 1.409(6) . ?
C74 H74 0.9500 . ?
C74 C75 1.363(6) . ?
C75 H75 0.9500 . ?
C75 C76 1.402(6) . ?
C76 C77 1.423(6) . ?
C77 H77 0.9500 . ?
C106 H10A 0.9800 . ?
C106 H10B 0.9800 . ?
C106 H10C 0.9800 . ?
C106 C104 1.506(12) . ?
O101 C104 1.448(9) . ?
O101 C101 1.413(9) . ?
C104 H104 1.0000 . ?
C104 C105 1.520(11) . ?
C102 H10D 0.9800 . ?
C102 H10E 0.9800 . ?
C102 H10F 0.9800 . ?
C102 C101 1.501(11) . ?
C101 H101 1.0000 . ?
C101 C103 1.515(14) . ?
C105 H10G 0.9800 . ?
C105 H10H 0.9800 . ?
C105 H10I 0.9800 . ?
C103 H10J 0.9800 . ?
C103 H10K 0.9800 . ?
C103 H10L 0.9800 . ?
Cl94 C94 1.73(2) . ?
Cl95 C94 1.73(2) . ?
Cl96 C94 1.76(2) . ?
C94 H94 1.0000 . ?
C205 H20A 0.9800 . ?
C205 H20B 0.9800 . ?
C205 H20C 0.9800 . ?
C205 C204 1.43(3) . ?
C203 H20D 0.9800 . ?
C203 H20E 0.9800 . ?
C203 H20F 0.9800 . ?
C203 C201 1.54(3) . ?
C201 H201 1.0000 . ?
C201 O201 1.48(3) . ?
C201 C202 1.53(3) . ?
O201 C204 1.40(3) . ?
C202 H20G 0.9800 . ?
C202 H20H 0.9800 . ?
C202 H20I 0.9800 . ?
C204 H204 1.0000 . ?
C204 C206 1.43(3) . ?
C206 H20J 0.9800 . ?
C206 H20K 0.9800 . ?
C206 H20L 0.9800 . ?

loop_
_geom_torsion_atom_site_label_1
_geom_torsion_atom_site_label_2
_geom_torsion_atom_site_label_3
_geom_torsion_atom_site_label_4
_geom_torsion
_geom_torsion_site_symmetry_1
_geom_torsion_site_symmetry_2
_geom_torsion_site_symmetry_3
_geom_torsion_site_symmetry_4
_geom_torsion_publ_flag
O1 C4 C5 C6 3.8(6) . . . . ?
O1 C4 C5 C10 -176.0(4) . . . . ?
O2 C11 C12 C3 -176.3(4) . . . . ?
O2 C11 C12 C13 2.6(6) . . . . ?
N1 C6 C7 C8 -177.3(4) . . . . ?
N1 C14 C15 C16 -7.3(7) . . . . ?
N1 C14 C15 C19 173.1(4) . . . . ?
N1 C14 C25 C24 -172.3(4) . . . . ?
N2 C9 C10 C5 179.8(3) . . . . ?
N2 C9 C10 C11 0.0(5) . . . . ?
N2 C26 C27 C28 3.5(6) . . . . ?
N2 C26 C27 C31 -175.2(3) . . . . ?
N2 C26 C37 C36 179.2(4) . . . . ?
N3 C1 C2 C3 -0.7(6) . . . . ?
N4 C19 C20 N5 4.6(7) . . . . ?
N4 C19 C20 C24 -176.8(5) . . . . ?
N5 C20 C24 C23 -2.0(6) . . . . ?
N5 C20 C24 C25 175.5(4) . . . . ?
N5 C21 C22 C23 -0.8(7) . . . . ?
N6 C31 C32 N7 4.3(6) . . . . ?
N6 C31 C32 C36 -176.4(4) . . . . ?
N7 C32 C36 C35 -1.9(6) . . . . ?
N7 C32 C36 C37 179.7(4) . . . . ?
N7 C33 C34 C35 0.5(7) . . . . ?
C1 N3 C13 C12 -0.5(6) . . . . ?
C1 C2 C3 C4 178.3(4) . . . . ?
C1 C2 C3 C12 0.5(6) . . . . ?
C2 C3 C4 O1 -1.8(6) . . . . ?
C2 C3 C4 C5 177.7(4) . . . . ?
C2 C3 C12 C11 178.7(3) . . . . ?
C2 C3 C12 C13 -0.2(6) . . . . ?
C3 C4 C5 C6 -175.6(4) . . . . ?
C3 C4 C5 C10 4.5(5) . . . . ?
C3 C12 C13 N3 0.2(6) . . . . ?
C4 C3 C12 C11 0.9(6) . . . . ?
C4 C3 C12 C13 -178.0(4) . . . . ?
C4 C5 C6 N1 -0.9(6) . . . . ?
C4 C5 C6 C7 -176.4(4) . . . . ?
C4 C5 C10 C9 179.4(3) . . . . ?
C4 C5 C10 C11 -0.8(5) . . . . ?
C5 C6 C7 C8 -1.8(6) . . . . ?
C5 C10 C11 O2 176.2(4) . . . . ?
C5 C10 C11 C12 -2.8(5) . . . . ?
C6 N1 C14 C15 141.6(4) . . . . ?
C6 N1 C14 C25 -42.4(7) . . . . ?
C6 C5 C10 C9 -0.4(5) . . . . ?
C6 C5 C10 C11 179.4(4) . . . . ?
C6 C7 C8 C9 -2.9(6) . . . . ?
C7 C8 C9 N2 -178.1(4) . . . . ?
C7 C8 C9 C10 5.9(6) . . . . ?
C8 C9 C10 C5 -4.1(5) . . . . ?
C8 C9 C10 C11 176.1(4) . . . . ?
C9 N2 C26 C27 -152.3(4) . . . . ?
C9 N2 C26 C37 32.3(6) . . . . ?
C9 C10 C11 O2 -4.0(6) . . . . ?
C9 C10 C11 C12 176.9(3) . . . . ?
C10 C5 C6 N1 178.9(4) . . . . ?
C10 C5 C6 C7 3.4(6) . . . . ?
C10 C11 C12 C3 2.8(5) . . . . ?
C10 C11 C12 C13 -178.2(4) . . . . ?
C11 C12 C13 N3 -178.7(4) . . . . ?
C12 C3 C4 O1 175.9(4) . . . . ?
C12 C3 C4 C5 -4.6(5) . . . . ?
C13 N3 C1 C2 0.7(6) . . . . ?
C14 N1 C6 C5 163.9(4) . . . . ?
C14 N1 C6 C7 -20.7(6) . . . . ?
C14 C15 C16 C17 178.1(6) . . . . ?
C14 C15 C19 N4 179.9(5) . . . . ?
C14 C15 C19 C20 -0.4(7) . . . . ?
C15 C14 C25 C24 3.5(6) . . . . ?
C15 C16 C17 C18 3.3(12) . . . . ?
C15 C19 C20 N5 -175.2(4) . . . . ?
C15 C19 C20 C24 3.5(7) . . . . ?
C16 C15 C19 N4 0.2(8) . . . . ?
C16 C15 C19 C20 179.9(5) . . . . ?
C16 C17 C18 N4 -2.4(14) . . . . ?
C18 N4 C19 C15 0.8(9) . . . . ?
C18 N4 C19 C20 -178.9(6) . . . . ?
C19 N4 C18 C17 0.3(12) . . . . ?
C19 C15 C16 C17 -2.3(9) . . . . ?
C19 C20 C24 C23 179.4(4) . . . . ?
C19 C20 C24 C25 -3.1(6) . . . . ?
C20 N5 C21 C22 1.2(7) . . . . ?
C20 C24 C25 C14 -0.4(6) . . . . ?
C21 N5 C20 C19 178.8(4) . . . . ?
C21 N5 C20 C24 0.3(6) . . . . ?
C21 C22 C23 C24 -1.1(7) . . . . ?
C22 C23 C24 C20 2.3(6) . . . . ?
C22 C23 C24 C25 -175.1(4) . . . . ?
C23 C24 C25 C14 176.9(4) . . . . ?
C25 C14 C15 C16 176.5(5) . . . . ?
C25 C14 C15 C19 -3.1(7) . . . . ?
C26 N2 C9 C8 14.7(6) . . . . ?
C26 N2 C9 C10 -169.3(4) . . . . ?
C26 C27 C28 C29 -175.5(4) . . . . ?
C26 C27 C31 N6 176.0(4) . . . . ?
C26 C27 C31 C32 -4.2(6) . . . . ?
C27 C26 C37 C36 3.9(6) . . . . ?
C27 C28 C29 C30 -1.3(7) . . . . ?
C27 C31 C32 N7 -175.5(4) . . . . ?
C27 C31 C32 C36 3.8(6) . . . . ?
C28 C27 C31 N6 -2.8(6) . . . . ?
C28 C27 C31 C32 177.0(4) . . . . ?
C28 C29 C30 N6 -1.3(7) . . . . ?
C30 N6 C31 C27 0.3(6) . . . . ?
C30 N6 C31 C32 -179.5(4) . . . . ?
C31 N6 C30 C29 1.8(7) . . . . ?
C31 C27 C28 C29 3.2(6) . . . . ?
C31 C32 C36 C35 178.8(4) . . . . ?
C31 C32 C36 C37 0.4(6) . . . . ?
C32 N7 C33 C34 -0.2(6) . . . . ?
C32 C36 C37 C26 -4.4(6) . . . . ?
C33 N7 C32 C31 -179.8(4) . . . . ?
C33 N7 C32 C36 0.9(6) . . . . ?
C33 C34 C35 C36 -1.5(6) . . . . ?
C34 C35 C36 C32 2.2(6) . . . . ?
C34 C35 C36 C37 -179.5(4) . . . . ?
C35 C36 C37 C26 177.3(4) . . . . ?
C37 C26 C27 C28 179.1(4) . . . . ?
C37 C26 C27 C31 0.4(6) . . . . ?
O41 C44 C45 C46 -4.0(6) . . . . ?
O41 C44 C45 C50 175.9(4) . . . . ?
O42 C51 C52 C43 177.2(4) . . . . ?
O42 C51 C52 C53 -1.7(6) . . . . ?
N41 C46 C47 C48 178.6(4) . . . . ?
N41 C54 C55 C56 10.7(6) . . . . ?
N41 C54 C55 C59 -170.0(4) . . . . ?
N41 C54 C65 C64 173.6(4) . . . . ?
N42 C49 C50 C45 -178.7(3) . . . . ?
N42 C49 C50 C51 0.9(5) . . . . ?
N42 C66 C67 C68 -5.9(6) . . . . ?
N42 C66 C67 C71 174.5(3) . . . . ?
N42 C66 C77 C76 -179.0(4) . . . . ?
N43 C41 C42 C43 1.0(6) . . . . ?
N44 C59 C60 N45 0.0(6) . . . . ?
N44 C59 C60 C64 179.1(4) . . . . ?
N45 C60 C64 C63 0.8(7) . . . . ?
N45 C60 C64 C65 -176.1(4) . . . . ?
N45 C61 C62 C63 0.2(8) . . . . ?
N46 C71 C72 N47 -4.4(6) . . . . ?
N46 C71 C72 C76 177.7(4) . . . . ?
N47 C72 C76 C75 1.0(6) . . . . ?
N47 C72 C76 C77 180.0(4) . . . . ?
N47 C73 C74 C75 -0.9(7) . . . . ?
C41 N43 C53 C52 1.5(6) . . . . ?
C41 C42 C43 C44 -177.4(4) . . . . ?
C41 C42 C43 C52 0.4(6) . . . . ?
C42 C43 C44 O41 2.7(6) . . . . ?
C42 C43 C44 C45 -176.7(4) . . . . ?
C42 C43 C52 C51 -179.7(4) . . . . ?
C42 C43 C52 C53 -0.8(6) . . . . ?
C43 C44 C45 C46 175.4(4) . . . . ?
C43 C44 C45 C50 -4.7(5) . . . . ?
C43 C52 C53 N43 -0.2(6) . . . . ?
C44 C43 C52 C51 -1.9(6) . . . . ?
C44 C43 C52 C53 177.0(4) . . . . ?
C44 C45 C46 N41 0.6(6) . . . . ?
C44 C45 C46 C47 175.1(3) . . . . ?
C44 C45 C50 C49 180.0(3) . . . . ?
C44 C45 C50 C51 0.4(5) . . . . ?
C45 C46 C47 C48 4.2(6) . . . . ?
C45 C50 C51 O42 -176.4(4) . . . . ?
C45 C50 C51 C52 3.2(5) . . . . ?
C46 N41 C54 C55 -160.0(4) . . . . ?
C46 N41 C54 C65 24.7(7) . . . . ?
C46 C45 C50 C49 -0.1(6) . . . . ?
C46 C45 C50 C51 -179.7(4) . . . . ?
C46 C47 C48 C49 1.7(6) . . . . ?
C47 C48 C49 N42 177.8(4) . . . . ?
C47 C48 C49 C50 -6.7(6) . . . . ?
C48 C49 C50 C45 5.8(5) . . . . ?
C48 C49 C50 C51 -174.6(4) . . . . ?
C49 N42 C66 C67 155.0(4) . . . . ?
C49 N42 C66 C77 -29.7(6) . . . . ?
C49 C50 C51 O42 4.0(6) . . . . ?
C49 C50 C51 C52 -176.4(3) . . . . ?
C50 C45 C46 N41 -179.3(4) . . . . ?
C50 C45 C46 C47 -4.8(6) . . . . ?
C50 C51 C52 C43 -2.5(6) . . . . ?
C50 C51 C52 C53 178.6(4) . . . . ?
C51 C52 C53 N43 178.7(4) . . . . ?
C52 C43 C44 O41 -175.1(4) . . . . ?
C52 C43 C44 C45 5.5(5) . . . . ?
C53 N43 C41 C42 -2.0(6) . . . . ?
C54 N41 C46 C45 -158.5(4) . . . . ?
C54 N41 C46 C47 27.1(7) . . . . ?
C54 C55 C56 C57 -177.3(4) . . . . ?
C54 C55 C59 N44 175.8(4) . . . . ?
C54 C55 C59 C60 -4.4(6) . . . . ?
C55 C54 C65 C64 -1.4(6) . . . . ?
C55 C56 C57 C58 0.3(8) . . . . ?
C55 C59 C60 N45 -179.8(4) . . . . ?
C55 C59 C60 C64 -0.6(7) . . . . ?
C56 C55 C59 N44 -4.9(7) . . . . ?
C56 C55 C59 C60 174.9(4) . . . . ?
C56 C57 C58 N44 -3.1(9) . . . . ?
C58 N44 C59 C55 2.4(7) . . . . ?
C58 N44 C59 C60 -177.4(5) . . . . ?
C59 N44 C58 C57 1.7(8) . . . . ?
C59 C55 C56 C57 3.4(7) . . . . ?
C59 C60 C64 C63 -178.3(4) . . . . ?
C59 C60 C64 C65 4.7(6) . . . . ?
C60 N45 C61 C62 0.4(7) . . . . ?
C60 C64 C65 C54 -3.8(7) . . . . ?
C61 N45 C60 C59 178.3(4) . . . . ?
C61 N45 C60 C64 -0.9(7) . . . . ?
C61 C62 C63 C64 -0.3(7) . . . . ?
C62 C63 C64 C60 -0.2(7) . . . . ?
C62 C63 C64 C65 176.7(4) . . . . ?
C63 C64 C65 C54 179.4(4) . . . . ?
C65 C54 C55 C56 -173.8(4) . . . . ?
C65 C54 C55 C59 5.5(6) . . . . ?
C66 N42 C49 C48 -17.3(6) . . . . ?
C66 N42 C49 C50 167.3(4) . . . . ?
C66 C67 C68 C69 176.4(4) . . . . ?
C66 C67 C71 N46 -176.1(4) . . . . ?
C66 C67 C71 C72 4.3(6) . . . . ?
C67 C66 C77 C76 -3.9(6) . . . . ?
C67 C68 C69 C70 1.4(6) . . . . ?
C67 C71 C72 N47 175.3(4) . . . . ?
C67 C71 C72 C76 -2.7(6) . . . . ?
C68 C67 C71 N46 4.3(6) . . . . ?
C68 C67 C71 C72 -175.4(4) . . . . ?
C68 C69 C70 N46 1.2(7) . . . . ?
C70 N46 C71 C67 -1.8(6) . . . . ?
C70 N46 C71 C72 177.9(4) . . . . ?
C71 N46 C70 C69 -1.0(7) . . . . ?
C71 C67 C68 C69 -3.9(6) . . . . ?
C71 C72 C76 C75 178.8(4) . . . . ?
C71 C72 C76 C77 -2.2(6) . . . . ?
C72 N47 C73 C74 -1.0(6) . . . . ?
C72 C76 C77 C66 5.6(6) . . . . ?
C73 N47 C72 C71 -176.9(4) . . . . ?
C73 N47 C72 C76 0.9(6) . . . . ?
C73 C74 C75 C76 2.9(7) . . . . ?
C74 C75 C76 C72 -2.9(6) . . . . ?
C74 C75 C76 C77 178.2(4) . . . . ?
C75 C76 C77 C66 -175.5(4) . . . . ?
C77 C66 C67 C68 178.6(4) . . . . ?
C77 C66 C67 C71 -1.0(6) . . . . ?
C104 O101 C101 C102 132.1(7) . . . . ?
C104 O101 C101 C103 -104.3(8) . . . . ?
C101 O101 C104 C106 151.4(8) . . . . ?
C101 O101 C104 C105 -83.6(9) . . . . ?
C203 C201 O201 C204 80(3) . . . . ?
C201 O201 C204 C205 116(3) . . . . ?
C201 O201 C204 C206 -59(3) . . . . ?
C202 C201 O201 C204 -159(3) . . . . ?

loop_
_twin_individual_id
_twin_individual_mass_fraction_refined
_oxdiff_twin_reflns_isolated
_oxdiff_twin_reflns_overlapped
_twin_individual_twin_lattice_type
_twin_individual_twin_matrix_11
_twin_individual_twin_matrix_12
_twin_individual_twin_matrix_13
_twin_individual_twin_matrix_21
_twin_individual_twin_matrix_22
_twin_individual_twin_matrix_23
_twin_individual_twin_matrix_31
_twin_individual_twin_matrix_32
_twin_individual_twin_matrix_33
1 0.6271(11) 74560 3393 ref 1.0000 0.0000 0.0000 0.0000 1.0000 0.0000 0.0000 0.0000 1.0000
2 0.3729(11) 74797 3393 nmt 1.0000 -0.0486 -0.0235 0.0066 -0.9972 -0.0255 0.0000 0.0341 -1.0014
